data_4066580
loop_
_publ_author_name
'Morgan, Ian R.'
'Broomsgrove, Alexander E. J.'
'Fitzpatrick, Philip'
'Vidovic, Dragoslav'
'Thompson, Amber L.'
'Fallis, Ian A.'
'Aldridge, Simon'

_publ_section_title
;
 Anion Recognition by Highly Sterically Encumbered
 1,2-Diborylferrocenes&#x00A7;
;
_journal_issue 21
_journal_name_full Organometallics
_journal_page_first 4762
_journal_paper_doi 10.1021/om1005337
_journal_volume 29
_journal_year 2010
_chemical_formula_moiety 'C26 H26 B1 Br1 Fe1'
_chemical_formula_sum 'C26 H26 B Br Fe'
_chemical_formula_weight 485.05
_chemical_melting_point ?
_space_group_IT_number 14
_symmetry_cell_setting monoclinic
_symmetry_space_group_name_Hall '-P 2ybc'
_symmetry_space_group_name_H-M 'P 1 21/c 1'
_atom_sites_solution_hydrogens geom
_atom_sites_solution_primary direct
_audit_creation_date 10-05-14
_audit_creation_method CRYSTALS_ver_14.06
_cell_angle_alpha 90
_cell_angle_beta 112.392(12)
_cell_angle_gamma 90
_cell_formula_units_Z 4
_cell_length_a 18.58(2)
_cell_length_b 8.489(8)
_cell_length_c 14.824(15)
_cell_measurement_reflns_used 7618
_cell_measurement_temperature 150.15
_cell_measurement_theta_max 63
_cell_measurement_theta_min 2
_cell_volume 2162(4)
_computing_cell_refinement 'CrystalClear (Rigaku Inc., 2009)'
_computing_data_collection 'CrystalClear (Rigaku Inc., 2009)'
_computing_data_reduction 'CrystalClear (Rigaku Inc., 2009)'
_computing_molecular_graphics 'CAMERON (Watkin et al., 1996)'
_computing_publication_material 'CRYSTALS (Betteridge et al., 2003)'
_computing_structure_refinement 'CRYSTALS (Betteridge et al., 2003)'
_computing_structure_solution 'SIR92 (Altomare et al., 1994)'
_diffrn_ambient_temperature 150.15
_diffrn_detector_area_resol_mean 28.5714
_diffrn_measured_fraction_theta_full 0.986
_diffrn_measured_fraction_theta_max 0.897
_diffrn_measurement_details
;
scan:
    Number of images: 175
               Slice: -60.0000 - 0.4lf
         Image width: 1.0000
            Exp time: 4.0000
       Rotation axis: Omega
               Omega: 0.0000
               Kappa: 0.0000
                 Phi: 0.0000
                 XTD: 59.7610
              2theta: 30.2303
scan:
    Number of images: 120
               Slice: -60.0000 - 0.4lf
         Image width: 1.0000
            Exp time: 4.0000
       Rotation axis: Omega
               Omega: 0.0000
               Kappa: -50.0000
                 Phi: 0.0000
                 XTD: 59.7610
              2theta: 30.2303
scan:
    Number of images: 120
               Slice: -60.0000 - 0.4lf
         Image width: 1.0000
            Exp time: 4.0000
       Rotation axis: Omega
               Omega: 0.0000
               Kappa: -50.0000
                 Phi: 120.0000
                 XTD: 59.7610
              2theta: 30.2303
scan:
    Number of images: 120
               Slice: -60.0000 - 0.4lf
         Image width: 1.0000
            Exp time: 4.0000
       Rotation axis: Omega
               Omega: 0.0000
               Kappa: -50.0000
                 Phi: 240.0000
                 XTD: 59.7610
              2theta: 30.2303

;
_diffrn_measurement_device Area
_diffrn_measurement_device_details
;
CrystalLogic Kappa (3 circle)
;
_diffrn_measurement_device_type 'Rigaku Saturn724+'
_diffrn_measurement_method \w
_diffrn_orient_matrix_type
;
d*Trek
;
_diffrn_orient_matrix_UB_11 -0.0637000
_diffrn_orient_matrix_UB_12 0.0185000
_diffrn_orient_matrix_UB_13 -0.0303000
_diffrn_orient_matrix_UB_21 -0.0247000
_diffrn_orient_matrix_UB_22 0.0675000
_diffrn_orient_matrix_UB_23 0.0933000
_diffrn_orient_matrix_UB_31 0.0043000
_diffrn_orient_matrix_UB_32 0.0476000
_diffrn_orient_matrix_UB_33 -0.0333000
_diffrn_radiation_monochromator Synchrotron
_diffrn_radiation_type Synchrotron
_diffrn_radiation_wavelength 0.68890
_diffrn_reflns_av_R_equivalents 0.182
_diffrn_reflns_limit_h_max 28
_diffrn_reflns_limit_h_min -27
_diffrn_reflns_limit_k_max 12
_diffrn_reflns_limit_k_min -12
_diffrn_reflns_limit_l_max 21
_diffrn_reflns_limit_l_min -15
_diffrn_reflns_number 27324
_diffrn_reflns_theta_full 25.053
_diffrn_reflns_theta_max 31.712
_diffrn_reflns_theta_min 2.298
_diffrn_source Synchrotron
_diffrn_standards_number 0
_exptl_absorpt_coefficient_mu 2.556
_exptl_absorpt_correction_T_max 0.99
_exptl_absorpt_correction_T_min 0.70
_exptl_absorpt_correction_type multi-scan
_exptl_absorpt_process_details 'Jacobson, R. (1998) Private communication'
_exptl_crystal_colour clear_red
_exptl_crystal_density_diffrn 1.490
_exptl_crystal_density_meas ?
_exptl_crystal_density_method 'not measured'
_exptl_crystal_description block
_exptl_crystal_F_000 992
_exptl_crystal_size_max 0.008
_exptl_crystal_size_mid 0.005
_exptl_crystal_size_min 0.004
_refine_diff_density_max 1.68
_refine_diff_density_min -1.65
_refine_ls_extinction_method None
_refine_ls_goodness_of_fit_ref 0.9290
_refine_ls_hydrogen_treatment none
_refine_ls_matrix_type full
_refine_ls_number_parameters 262
_refine_ls_number_reflns 4958
_refine_ls_number_restraints 0
_refine_ls_R_factor_all 0.1716
_refine_ls_R_factor_gt 0.0941
_refine_ls_shift/su_max 0.0005592
_refine_ls_shift/su_mean 0.0000818
_refine_ls_structure_factor_coef Fsqd
_refine_ls_weighting_details
;
 Method, part 1, Chebychev polynomial, (Watkin, 1994, Prince, 1982) 
 [weight] = 1.0/[A~0~*T~0~(x)+A~1~*T~1~(x) ... +A~n-1~]*T~n-1~(x)] 
 where A~i~ are the Chebychev coefficients listed below and x= Fcalc/Fmax 
 Method = Robust Weighting (Prince, 1982) 
 W = [weight] * [1-(deltaF/6*sigmaF)^2^]^2^ 
 A~i~ are: 
 43.6 60.8 29.8 6.88 
;
_refine_ls_weighting_scheme calc
_refine_ls_wR_factor_all 0.2602
_refine_ls_wR_factor_gt 0.1950
_refine_ls_wR_factor_ref 0.2602
_reflns_limit_h_max 25
_reflns_limit_h_min -28
_reflns_limit_k_max 12
_reflns_limit_k_min 0
_reflns_limit_l_max 21
_reflns_limit_l_min 0
_reflns_number_gt 2565
_reflns_number_total 7218
_reflns_threshold_expression I>2.0\s(I)
_oxford_diffrn_Wilson_B_factor 2.77
_oxford_diffrn_Wilson_scale 15.09
_oxford_refine_ls_r_factor_ref 0.1716
_oxford_refine_ls_scale 0.2860(5)
_oxford_reflns_number_all 4958
_oxford_reflns_threshold_expression_ref I>-3.0\s(I)
_oxford_structure_analysis_title 011abdv10
_cod_data_source_file om1005337_si_002.cif
_cod_data_source_block 2'
_cod_depositor_comments
;
The following automatic conversions were performed:

'_chemical_melting_point' value 'not measured' was changed to '?' -
the value is undefined or not given.

'_symmetry_cell_setting' value
'Monoclinic' changed to 'monoclinic' according to
/home/saulius/struct/CIF-dictionaries/cif_core.dic dictionary named
'cif_core.dic' version 2.4.1 from 2010-06-29.

Automatic conversion script
Id: cif_fix_values 1715 2011-07-08 13:25:40Z adriana 

The following automatic conversions were performed:

'_exptl_crystal_density_meas' value 'not measured' was changed to '?'
- the value is perceived as not measured.

Automatic conversion script
Id: cif_fix_values 3008 2015-01-20 13:52:24Z robertas 
;
_cod_original_sg_symbol_H-M 'P 1 21/c 1 '
_cod_original_formula_sum 'C26 H26 B1 Br1 Fe1'
_cod_database_code 4066580

loop_
_symmetry_equiv_pos_as_xyz
x,y,z
-x,-y,-z
-x,y+1/2,-z+1/2
x,-y+1/2,z+1/2

loop_
_atom_site_label
_atom_site_type_symbol
_atom_site_fract_x
_atom_site_fract_y
_atom_site_fract_z
_atom_site_U_iso_or_equiv
_atom_site_occupancy
_atom_site_adp_type
_atom_site_refinement_flags_posn
Br1 Br 0.10722(7) -0.21542(12) 0.47187(9) 0.0514 1.0000 Uani .
C2 C 0.1487(6) -0.0132(11) 0.5159(7) 0.0402 1.0000 Uani .
Fe3 Fe 0.12104(8) 0.19405(15) 0.44214(10) 0.0362 1.0000 Uani .
C4 C 0.2202(6) 0.0536(11) 0.5142(7) 0.0376 1.0000 Uani .
C5 C 0.2240(6) 0.2092(11) 0.5573(7) 0.0424 1.0000 Uani .
C6 C 0.1625(6) 0.2280(12) 0.5900(6) 0.0397 1.0000 Uani .
C7 C 0.1158(7) 0.0903(11) 0.5648(8) 0.0462 1.0000 Uani .
B8 B 0.2848(7) -0.0204(13) 0.4855(8) 0.0402 1.0000 Uani .
C9 C 0.3638(7) 0.0738(11) 0.5153(9) 0.0461 1.0000 Uani .
C10 C 0.3991(7) 0.1149(12) 0.4485(8) 0.0469 1.0000 Uani .
C11 C 0.4641(6) 0.2082(13) 0.4745(9) 0.0530 1.0000 Uani .
C12 C 0.5011(7) 0.2621(14) 0.5705(10) 0.0594 1.0000 Uani .
C13 C 0.4731(7) 0.2154(13) 0.6400(9) 0.0531 1.0000 Uani .
C14 C 0.4048(7) 0.1225(12) 0.6144(9) 0.0523 1.0000 Uani .
C15 C 0.3813(7) 0.0746(14) 0.6987(7) 0.0522 1.0000 Uani .
C16 C 0.3650(7) 0.0612(13) 0.3426(8) 0.0550 1.0000 Uani .
C17 C 0.2796(5) -0.1935(10) 0.4363(8) 0.0380 1.0000 Uani .
C18 C 0.2372(6) -0.2251(11) 0.3369(8) 0.0425 1.0000 Uani .
C19 C 0.2427(8) -0.3729(14) 0.2989(10) 0.0590 1.0000 Uani .
C20 C 0.2860(7) -0.4920(12) 0.3595(11) 0.0591 1.0000 Uani .
C21 C 0.3238(6) -0.4672(12) 0.4577(9) 0.0494 1.0000 Uani .
C22 C 0.3214(6) -0.3200(11) 0.4975(7) 0.0408 1.0000 Uani .
C23 C 0.3622(7) -0.2998(13) 0.6061(8) 0.0551 1.0000 Uani .
C24 C 0.1869(8) -0.1027(15) 0.2689(9) 0.0684 1.0000 Uani .
C25 C 0.1065(6) 0.4031(12) 0.3661(8) 0.0471 1.0000 Uani .
C26 C 0.0408(6) 0.3706(13) 0.3922(9) 0.0514 1.0000 Uani .
C27 C 0.0073(7) 0.2247(13) 0.3504(10) 0.0566 1.0000 Uani .
C28 C 0.0521(7) 0.1651(13) 0.2983(8) 0.0527 1.0000 Uani .
C29 C 0.1122(7) 0.2738(12) 0.3075(7) 0.0448 1.0000 Uani .
H51 H 0.2648 0.2877 0.5658 0.0510 1.0000 Uiso R
H61 H 0.1524 0.3215 0.6214 0.0480 1.0000 Uiso R
H71 H 0.0683 0.0719 0.5768 0.0551 1.0000 Uiso R
H111 H 0.4838 0.2361 0.4276 0.0640 1.0000 Uiso R
H121 H 0.5440 0.3280 0.5871 0.0709 1.0000 Uiso R
H131 H 0.4996 0.2455 0.7053 0.0640 1.0000 Uiso R
H151 H 0.3719 0.1679 0.7296 0.0780 1.0000 Uiso R
H153 H 0.4228 0.0147 0.7458 0.0781 1.0000 Uiso R
H152 H 0.3347 0.0118 0.6744 0.0780 1.0000 Uiso R
H161 H 0.3981 0.0964 0.3099 0.0821 1.0000 Uiso R
H163 H 0.3620 -0.0519 0.3398 0.0820 1.0000 Uiso R
H162 H 0.3139 0.1054 0.3106 0.0820 1.0000 Uiso R
H191 H 0.2171 -0.3914 0.2324 0.0710 1.0000 Uiso R
H201 H 0.2896 -0.5899 0.3331 0.0709 1.0000 Uiso R
H211 H 0.3513 -0.5490 0.4984 0.0591 1.0000 Uiso R
H231 H 0.3929 -0.3914 0.6336 0.0829 1.0000 Uiso R
H232 H 0.3952 -0.2090 0.6191 0.0830 1.0000 Uiso R
H233 H 0.3241 -0.2855 0.6348 0.0831 1.0000 Uiso R
H241 H 0.1923 -0.1096 0.2072 0.1030 1.0000 Uiso R
H242 H 0.2020 0.0006 0.2957 0.1029 1.0000 Uiso R
H243 H 0.1334 -0.1211 0.2593 0.1030 1.0000 Uiso R
H251 H 0.1405 0.4957 0.3850 0.0571 1.0000 Uiso R
H261 H 0.0219 0.4391 0.4323 0.0618 1.0000 Uiso R
H271 H -0.0380 0.1738 0.3566 0.0681 1.0000 Uiso R
H281 H 0.0431 0.0652 0.2629 0.0629 1.0000 Uiso R
H291 H 0.1519 0.2610 0.2797 0.0541 1.0000 Uiso R

loop_
_atom_site_aniso_label
_atom_site_aniso_U_11
_atom_site_aniso_U_22
_atom_site_aniso_U_33
_atom_site_aniso_U_23
_atom_site_aniso_U_13
_atom_site_aniso_U_12
Br1 0.0575(7) 0.0299(5) 0.0726(8) -0.0046(5) 0.0313(6) -0.0059(5)
C2 0.042(5) 0.028(4) 0.040(5) -0.006(4) 0.004(4) 0.005(4)
Fe3 0.0437(8) 0.0271(6) 0.0370(7) 0.0016(6) 0.0145(6) 0.0020(6)
C4 0.044(5) 0.030(4) 0.036(5) 0.002(4) 0.012(4) -0.001(4)
C5 0.057(6) 0.032(4) 0.035(5) -0.001(4) 0.014(4) 0.004(4)
C6 0.054(6) 0.041(5) 0.027(4) 0.001(4) 0.018(4) 0.015(4)
C7 0.055(6) 0.030(5) 0.057(6) 0.007(4) 0.025(5) 0.002(4)
B8 0.050(7) 0.033(5) 0.029(6) 0.002(4) 0.005(5) -0.001(5)
C9 0.058(6) 0.029(4) 0.067(7) 0.001(5) 0.041(6) 0.001(4)
C10 0.059(7) 0.033(5) 0.048(6) 0.006(4) 0.019(5) 0.000(5)
C11 0.045(6) 0.047(6) 0.067(7) 0.011(6) 0.020(5) 0.000(5)
C12 0.044(6) 0.049(6) 0.081(9) 0.002(6) 0.020(6) -0.010(5)
C13 0.052(6) 0.048(6) 0.058(7) 0.003(5) 0.019(5) -0.004(5)
C14 0.060(7) 0.032(5) 0.066(8) 0.002(5) 0.025(6) 0.008(5)
C15 0.051(6) 0.057(7) 0.037(6) -0.005(5) 0.003(5) -0.005(5)
C16 0.073(8) 0.038(5) 0.060(7) 0.006(5) 0.031(6) 0.005(5)
C17 0.037(5) 0.027(4) 0.053(6) -0.002(4) 0.021(4) -0.005(4)
C18 0.043(5) 0.034(5) 0.046(6) -0.010(4) 0.013(5) -0.003(4)
C19 0.071(8) 0.050(6) 0.069(8) -0.010(6) 0.040(7) -0.001(6)
C20 0.053(7) 0.032(5) 0.106(11) -0.011(6) 0.046(7) -0.005(5)
C21 0.047(6) 0.033(5) 0.068(8) -0.001(5) 0.021(6) -0.002(4)
C22 0.051(6) 0.038(5) 0.040(5) -0.002(4) 0.026(5) 0.000(4)
C23 0.066(7) 0.046(6) 0.056(7) 0.014(5) 0.027(6) 0.006(5)
C24 0.072(9) 0.056(7) 0.056(7) -0.008(6) 0.000(7) 0.015(6)
C25 0.055(6) 0.034(5) 0.058(7) 0.015(5) 0.027(6) 0.006(5)
C26 0.051(6) 0.043(6) 0.062(7) 0.008(5) 0.024(6) 0.013(5)
C27 0.045(6) 0.041(5) 0.083(9) 0.020(6) 0.023(6) 0.012(5)
C28 0.063(7) 0.044(6) 0.038(6) 0.005(5) 0.005(5) 0.005(5)
C29 0.061(6) 0.041(5) 0.038(5) 0.003(4) 0.024(5) 0.006(5)

loop_
_atom_type_symbol
_atom_type_scat_dispersion_real
_atom_type_scat_dispersion_imag
_atom_type_scat_Cromer_Mann_a1
_atom_type_scat_Cromer_Mann_b1
_atom_type_scat_Cromer_Mann_a2
_atom_type_scat_Cromer_Mann_b2
_atom_type_scat_Cromer_Mann_a3
_atom_type_scat_Cromer_Mann_b3
_atom_type_scat_Cromer_Mann_a4
_atom_type_scat_Cromer_Mann_b4
_atom_type_scat_Cromer_Mann_c
_atom_type_scat_source
C 0.0020 0.0020 2.3100 20.8439 1.0200 10.2075 1.5886 0.5687 0.8650 51.6512 0.2156 'International Tables Vol C 4.2.6.8 and 6.1.1.4'
H 0.0000 0.0000 0.4930 10.5109 0.3229 26.1257 0.1402 3.1424 0.0408 57.7998 0.0030 'International Tables Vol C 4.2.6.8 and 6.1.1.4'
B 0.0000 0.0010 2.0545 23.2185 1.3326 1.0210 1.0979 60.3498 0.7068 0.1403 -0.1932 'International Tables Vol C 4.2.6.8 and 6.1.1.4'
Fe 0.2960 0.8010 11.7695 4.7611 7.3573 0.3072 3.5222 15.3535 2.3045 76.8805 1.0369 'International Tables Vol C 4.2.6.8 and 6.1.1.4'
Br -0.2830 2.3430 17.1789 2.1723 5.2358 16.5796 5.6377 0.2609 3.9851 41.4328 2.9557 'International Tables Vol C 4.2.6.8 and 6.1.1.4'

loop_
_geom_angle_atom_site_label_1
_geom_angle_atom_site_label_2
_geom_angle_atom_site_label_3
_geom_angle
_geom_angle_publ_flag
Br1 C2 Fe3 127.8(5) yes
Br1 C2 C4 127.1(7) yes
Fe3 C2 C4 72.5(6) yes
Br1 C2 C7 122.7(8) yes
Fe3 C2 C7 70.6(6) yes
C4 C2 C7 110.0(8) yes
C2 Fe3 C4 41.0(4) yes
C2 Fe3 C5 68.7(4) yes
C4 Fe3 C5 41.2(4) yes
C2 Fe3 C6 68.3(4) yes
C4 Fe3 C6 68.8(4) yes
C5 Fe3 C6 40.5(4) yes
C2 Fe3 C7 40.6(4) yes
C4 Fe3 C7 68.7(4) yes
C5 Fe3 C7 68.3(4) yes
C6 Fe3 C7 40.4(4) yes
C2 Fe3 C25 172.8(4) yes
C4 Fe3 C25 132.0(4) yes
C5 Fe3 C25 106.9(4) yes
C6 Fe3 C25 112.4(4) yes
C7 Fe3 C25 144.2(4) yes
C2 Fe3 C26 146.1(4) yes
C4 Fe3 C26 166.7(4) yes
C5 Fe3 C26 125.7(4) yes
C6 Fe3 C26 102.1(4) yes
C7 Fe3 C26 111.2(5) yes
C2 Fe3 C27 117.0(4) yes
C4 Fe3 C27 152.7(4) yes
C5 Fe3 C27 163.0(5) yes
C6 Fe3 C27 124.4(5) yes
C7 Fe3 C27 104.9(5) yes
C2 Fe3 C28 112.8(4) yes
C4 Fe3 C28 122.7(4) yes
C5 Fe3 C28 154.6(5) yes
C6 Fe3 C28 164.9(5) yes
C7 Fe3 C28 130.6(5) yes
C2 Fe3 C29 135.9(4) yes
C4 Fe3 C29 114.1(4) yes
C5 Fe3 C29 119.8(4) yes
C6 Fe3 C29 148.4(4) yes
C7 Fe3 C29 170.9(4) yes
C25 Fe3 C26 41.0(4) yes
C25 Fe3 C27 68.9(4) yes
C26 Fe3 C27 40.6(4) yes
C25 Fe3 C28 68.5(5) yes
C26 Fe3 C28 68.2(5) yes
C27 Fe3 C28 40.9(5) yes
C25 Fe3 C29 40.6(4) yes
C26 Fe3 C29 68.2(4) yes
C27 Fe3 C29 68.5(5) yes
C28 Fe3 C29 40.4(4) yes
C2 C4 Fe3 66.5(5) yes
C2 C4 C5 103.8(9) yes
Fe3 C4 C5 66.2(5) yes
C2 C4 B8 130.9(9) yes
Fe3 C4 B8 135.0(7) yes
C5 C4 B8 125.0(9) yes
C4 C5 Fe3 72.6(6) yes
C4 C5 C6 110.0(9) yes
Fe3 C5 C6 70.6(6) yes
C4 C5 H51 125.4 no
Fe3 C5 H51 126.0 no
C6 C5 H51 124.5 no
C5 C6 Fe3 68.9(5) yes
C5 C6 C7 108.1(9) yes
Fe3 C6 C7 70.1(6) yes
C5 C6 H61 125.8 no
Fe3 C6 H61 124.3 no
C7 C6 H61 126.0 no
C6 C7 C2 107.8(9) yes
C6 C7 Fe3 69.5(5) yes
C2 C7 Fe3 68.8(6) yes
C6 C7 H71 126.0 no
C2 C7 H71 126.1 no
Fe3 C7 H71 125.4 no
C4 B8 C9 116.8(9) yes
C4 B8 C17 124.6(9) yes
C9 B8 C17 118.3(9) yes
B8 C9 C10 123.6(10) yes
B8 C9 C14 120.5(9) yes
C10 C9 C14 115.8(10) yes
C9 C10 C11 122.4(11) yes
C9 C10 C16 121.5(10) yes
C11 C10 C16 116.1(10) yes
C10 C11 C12 120.9(11) yes
C10 C11 H111 119.4 no
C12 C11 H111 119.7 no
C11 C12 C13 119.1(11) yes
C11 C12 H121 120.4 no
C13 C12 H121 120.4 no
C12 C13 C14 121.0(11) yes
C12 C13 H131 119.5 no
C14 C13 H131 119.5 no
C9 C14 C13 120.5(11) yes
C9 C14 C15 123.7(10) yes
C13 C14 C15 115.8(10) yes
C14 C15 H151 109.3 no
C14 C15 H153 109.5 no
H151 C15 H153 109.2 no
C14 C15 H152 109.8 no
H151 C15 H152 109.5 no
H153 C15 H152 109.7 no
C10 C16 H161 109.3 no
C10 C16 H163 109.8 no
H161 C16 H163 108.9 no
C10 C16 H162 109.8 no
H161 C16 H162 109.2 no
H163 C16 H162 109.8 no
B8 C17 C18 123.8(8) yes
B8 C17 C22 117.9(8) yes
C18 C17 C22 118.3(8) yes
C17 C18 C19 119.7(10) yes
C17 C18 C24 121.9(9) yes
C19 C18 C24 118.3(10) yes
C18 C19 C20 120.5(12) yes
C18 C19 H191 119.5 no
C20 C19 H191 119.9 no
C19 C20 C21 120.8(11) yes
C19 C20 H201 119.7 no
C21 C20 H201 119.5 no
C20 C21 C22 120.2(10) yes
C20 C21 H211 120.4 no
C22 C21 H211 119.4 no
C17 C22 C21 120.2(10) yes
C17 C22 C23 121.6(9) yes
C21 C22 C23 118.2(10) yes
C22 C23 H231 109.7 no
C22 C23 H232 109.3 no
H231 C23 H232 109.6 no
C22 C23 H233 109.4 no
H231 C23 H233 109.5 no
H232 C23 H233 109.3 no
C18 C24 H241 109.4 no
C18 C24 H242 110.1 no
H241 C24 H242 109.3 no
C18 C24 H243 109.3 no
H241 C24 H243 109.2 no
H242 C24 H243 109.4 no
Fe3 C25 C26 68.7(6) yes
Fe3 C25 C29 69.4(6) yes
C26 C25 C29 106.5(10) yes
Fe3 C25 H251 126.7 no
C26 C25 H251 126.7 no
C29 C25 H251 126.8 no
C25 C26 Fe3 70.2(6) yes
C25 C26 C27 109.0(10) yes
Fe3 C26 C27 69.9(6) yes
C25 C26 H261 125.5 no
Fe3 C26 H261 126.3 no
C27 C26 H261 125.5 no
C26 C27 Fe3 69.6(6) yes
C26 C27 C28 107.3(10) yes
Fe3 C27 C28 69.3(6) yes
C26 C27 H271 126.4 no
Fe3 C27 H271 126.0 no
C28 C27 H271 126.3 no
C27 C28 Fe3 69.8(7) yes
C27 C28 C29 108.6(10) yes
Fe3 C28 C29 70.3(6) yes
C27 C28 H281 125.7 no
Fe3 C28 H281 125.2 no
C29 C28 H281 125.8 no
C25 C29 C28 108.6(10) yes
C25 C29 Fe3 70.0(6) yes
C28 C29 Fe3 69.3(6) yes
C25 C29 H291 125.8 no
C28 C29 H291 125.5 no
Fe3 C29 H291 125.4 no

loop_
_geom_bond_atom_site_label_1
_geom_bond_atom_site_label_2
_geom_bond_distance
_geom_bond_publ_flag
Br1 C2 1.893(9) yes
C2 Fe3 2.031(10) yes
C2 C4 1.453(14) yes
C2 C7 1.418(14) yes
Fe3 C4 2.112(10) yes
Fe3 C5 2.026(10) yes
Fe3 C6 2.048(9) yes
Fe3 C7 2.056(11) yes
Fe3 C25 2.063(10) yes
Fe3 C26 2.044(11) yes
Fe3 C27 2.047(11) yes
Fe3 C28 2.041(11) yes
Fe3 C29 2.055(10) yes
C4 C5 1.457(13) yes
C4 B8 1.551(16) yes
C5 C6 1.410(14) yes
C5 H51 0.981 no
C6 C7 1.418(14) yes
C6 H61 0.974 no
C7 H71 0.978 no
B8 C9 1.578(16) yes
B8 C17 1.626(14) yes
C9 C10 1.425(15) yes
C9 C14 1.434(16) yes
C10 C11 1.371(15) yes
C10 C16 1.521(15) yes
C11 C12 1.400(17) yes
C11 H111 0.932 no
C12 C13 1.377(17) yes
C12 H121 0.928 no
C13 C14 1.418(16) yes
C13 H131 0.939 no
C14 C15 1.527(16) yes
C15 H151 0.963 no
C15 H153 0.966 no
C15 H152 0.963 no
C16 H161 0.965 no
C16 H163 0.962 no
C16 H162 0.961 no
C17 C18 1.407(14) yes
C17 C22 1.430(13) yes
C18 C19 1.395(14) yes
C18 C24 1.500(15) yes
C19 C20 1.388(17) yes
C19 H191 0.930 no
C20 C21 1.370(17) yes
C20 H201 0.931 no
C21 C22 1.391(14) yes
C21 H211 0.933 no
C22 C23 1.504(15) yes
C23 H231 0.959 no
C23 H232 0.958 no
C23 H233 0.962 no
C24 H241 0.959 no
C24 H242 0.960 no
C24 H243 0.961 no
C25 C26 1.439(15) yes
C25 C29 1.429(14) yes
C25 H251 0.981 no
C26 C27 1.418(16) yes
C26 H261 0.987 no
C27 C28 1.427(17) yes
C27 H271 0.982 no
C28 C29 1.415(16) yes
C28 H281 0.977 no
C29 H291 0.978 no

loop_
_geom_hbond_atom_site_label_D
_geom_hbond_atom_site_label_H
_geom_hbond_atom_site_label_A
_geom_hbond_angle_DHA
_geom_hbond_distance_DH
_geom_hbond_distance_HA
_geom_hbond_distance_DA
_geom_hbond_publ_flag
C15 H152 C4 126 0.96 2.54 3.198(16) yes
